data_4507401
loop_
_publ_author_name
'Sreevidya, Thekku Veedu'
'Cao, Deng-Ke'
'Lavy, Tali'
'Botoshansky, Mark'
'Kaftory, Menahem'

_publ_section_title
;
 Unexpected Molecular Flip in Solid-State Photodimerization
;
_journal_issue 2
_journal_name_full 'Crystal Growth &amp; Design'
_journal_page_first 936
_journal_paper_doi 10.1021/cg3016707
_journal_volume 13
_journal_year 2013
_chemical_formula_moiety 'C30 H22 O2, 2(C5 H5 N O)'
_chemical_formula_sum 'C40 H32 N2 O4'
_chemical_formula_weight 604.68
_chemical_name_systematic
; 
 1,1,6,6-Tetraphenyl-2,4-hexadiyne-1,6-diol : 2(2(1H)-pyridone) 
;
_space_group_IT_number 2
_symmetry_cell_setting triclinic
_symmetry_space_group_name_Hall '-P 1'
_symmetry_space_group_name_H-M 'P -1'
_atom_sites_solution_hydrogens geom
_atom_sites_solution_primary direct
_atom_sites_solution_secondary difmap
_audit_creation_method SHELXL-97
_cell_angle_alpha 87.86(2)
_cell_angle_beta 76.29(2)
_cell_angle_gamma 85.79(2)
_cell_formula_units_Z 1
_cell_length_a 7.7400(10)
_cell_length_b 7.780(2)
_cell_length_c 13.527(3)
_cell_measurement_reflns_used 7650
_cell_measurement_temperature 293(2)
_cell_measurement_theta_max 25.32
_cell_measurement_theta_min 2.06
_cell_volume 789.0(3)
_computing_cell_refinement 'DENZO HKL2000 (Otwinowski & Minor 1997)'
_computing_data_collection 'Collect (Nonius, 2006)'
_computing_data_reduction 'DENZO HKL2000 (Otwinowski & Minor 1997)'
_computing_molecular_graphics 'Ortep-3 for Windows (Farrugia, 1999)'
_computing_structure_refinement 'SHELXL-97 (Sheldrick, 1997)'
_computing_structure_solution 'SHELXS-97 (Sheldrick, 1990)'
_diffrn_ambient_temperature 293(2)
_diffrn_measured_fraction_theta_full 0.992
_diffrn_measured_fraction_theta_max 0.992
_diffrn_measurement_device_type 'Nonius KappaCCD'
_diffrn_measurement_method 'phi- and omega-scans'
_diffrn_radiation_monochromator graphite
_diffrn_radiation_source 'fine-focus sealed tube'
_diffrn_radiation_type MoK\a
_diffrn_radiation_wavelength 0.71073
_diffrn_reflns_av_R_equivalents 0.086
_diffrn_reflns_av_sigmaI/netI 0.0913
_diffrn_reflns_limit_h_max 9
_diffrn_reflns_limit_h_min 0
_diffrn_reflns_limit_k_max 9
_diffrn_reflns_limit_k_min -9
_diffrn_reflns_limit_l_max 16
_diffrn_reflns_limit_l_min -15
_diffrn_reflns_number 7650
_diffrn_reflns_theta_full 25.02
_diffrn_reflns_theta_max 25.02
_diffrn_reflns_theta_min 1.55
_diffrn_standards_decay_% none
_diffrn_standards_number none
_exptl_absorpt_coefficient_mu 0.083
_exptl_absorpt_correction_type none
_exptl_absorpt_process_details none
_exptl_crystal_colour colorless
_exptl_crystal_density_diffrn 1.285
_exptl_crystal_density_method 'not measured'
_exptl_crystal_description plate
_exptl_crystal_F_000 318
_exptl_crystal_size_max 0.30
_exptl_crystal_size_mid 0.20
_exptl_crystal_size_min 0.01
_refine_diff_density_max 0.217
_refine_diff_density_min -0.173
_refine_diff_density_rms 0.040
_refine_ls_extinction_method none
_refine_ls_goodness_of_fit_ref 0.764
_refine_ls_hydrogen_treatment constr
_refine_ls_matrix_type full
_refine_ls_number_parameters 236
_refine_ls_number_reflns 2767
_refine_ls_number_restraints 0
_refine_ls_restrained_S_all 0.764
_refine_ls_R_factor_all 0.1105
_refine_ls_R_factor_gt 0.0542
_refine_ls_shift/su_max 0.011
_refine_ls_shift/su_mean 0.001
_refine_ls_structure_factor_coef Fsqd
_refine_ls_weighting_details 'calc w=1/[\s^2^(Fo^2^)+(0.0950P)^2^+0.0000P] where P=(Fo^2^+2Fc^2^)/3'
_refine_ls_weighting_scheme calc
_refine_ls_wR_factor_gt 0.1327
_refine_ls_wR_factor_ref 0.1500
_reflns_number_gt 1428
_reflns_number_total 2767
_reflns_threshold_expression >2sigma(I)
_cod_data_source_file cg3016707_si_004.cif
_cod_data_source_block I-c_60hrs
_cod_original_cell_volume 789.1(3)
_cod_database_code 4507401

loop_
_symmetry_equiv_pos_as_xyz
'x, y, z'
'-x, -y, -z'

loop_
_atom_site_label
_atom_site_type_symbol
_atom_site_fract_x
_atom_site_fract_y
_atom_site_fract_z
_atom_site_U_iso_or_equiv
_atom_site_adp_type
_atom_site_occupancy
_atom_site_symmetry_multiplicity
_atom_site_calc_flag
_atom_site_refinement_flags
O1 O 0.3268(2) 1.1373(2) 0.23755(12) 0.0551(5) Uani 1 1 d .
H1 H 0.3996 1.0971 0.2689 0.18(2) Uiso 1 1 calc R
C1 C 0.0344(3) 1.0048(3) 0.44792(19) 0.0536(6) Uani 1 1 d .
C2 C 0.0952(3) 1.0157(3) 0.35867(19) 0.0530(6) Uani 1 1 d .
C3 C 0.1864(3) 1.0263(3) 0.24971(16) 0.0438(6) Uani 1 1 d .
C4 C 0.0628(3) 1.1023(3) 0.18397(17) 0.0427(6) Uani 1 1 d .
C5 C -0.1175(3) 1.1296(3) 0.2199(2) 0.0593(7) Uani 1 1 d .
H5 H -0.1703 1.1001 0.2870 0.045(6) Uiso 1 1 calc R
C6 C -0.2219(4) 1.2013(4) 0.1563(2) 0.0743(9) Uani 1 1 d .
H6 H -0.3445 1.2183 0.1810 0.092(10) Uiso 1 1 calc R
C7 C -0.1472(4) 1.2468(4) 0.0586(2) 0.0679(8) Uani 1 1 d .
H7 H -0.2178 1.2973 0.0171 0.080(8) Uiso 1 1 calc R
C8 C 0.0324(4) 1.2181(4) 0.0214(2) 0.0621(7) Uani 1 1 d .
H8 H 0.0845 1.2473 -0.0458 0.072(8) Uiso 1 1 calc R
C9 C 0.1360(3) 1.1455(3) 0.08409(17) 0.0524(6) Uani 1 1 d .
H9 H 0.2580 1.1253 0.0582 0.063(8) Uiso 1 1 calc R
C10 C 0.2556(3) 0.8442(3) 0.21322(16) 0.0422(6) Uani 1 1 d .
C11 C 0.4288(3) 0.8109(3) 0.15991(18) 0.0552(7) Uani 1 1 d .
H11 H 0.5074 0.8984 0.1478 0.052(7) Uiso 1 1 calc R
C12 C 0.4866(3) 0.6464(4) 0.12417(19) 0.0608(7) Uani 1 1 d .
H12 H 0.6040 0.6245 0.0883 0.080(9) Uiso 1 1 calc R
C13 C 0.3734(4) 0.5171(4) 0.14105(19) 0.0591(7) Uani 1 1 d .
H13 H 0.4132 0.4073 0.1169 0.082(9) Uiso 1 1 calc R
C14 C 0.1998(4) 0.5496(3) 0.1940(2) 0.0602(7) Uani 1 1 d .
H14 H 0.1216 0.4618 0.2061 0.067(8) Uiso 1 1 calc R
C15 C 0.1421(3) 0.7124(3) 0.22903(19) 0.0543(7) Uani 1 1 d .
H15 H 0.0241 0.7340 0.2641 0.070(8) Uiso 1 1 calc R
O2 O 0.4775(3) 0.1421(4) 0.39765(17) 0.0949(8) Uani 1 1 d .
N1B N 0.4793(6) 0.2726(6) 0.5462(3) 0.0999(16) Uani 0.796(7) 1 d P
H1NB H 0.5259 0.1786 0.5682 0.120 Uiso 0.796(7) 1 d PR
C16B C 0.4541(6) 0.2801(7) 0.4527(3) 0.0682(13) Uani 0.796(7) 1 d P
C17B C 0.3908(7) 0.4514(8) 0.4198(4) 0.0928(17) Uani 0.796(7) 1 d P
H17B H 0.3395 0.4424 0.3605 0.111 Uiso 0.796(7) 1 d PR
C18B C 0.2595(7) 0.5191(8) 0.5033(6) 0.163(2) Uani 1 1 d .
H18B H 0.1515 0.5662 0.4917 0.195 Uiso 0.796(7) 1 d PR
C19B C 0.2709(7) 0.5085(8) 0.5945(5) 0.141(2) Uani 1 1 d .
H19B H 0.1837 0.5522 0.6497 0.170 Uiso 0.796(7) 1 d PR
C20B C 0.4341(12) 0.4262(7) 0.6096(3) 0.130(3) Uani 0.796(7) 1 d P
H20B H 0.4207 0.3882 0.6812 0.156 Uiso 0.796(7) 1 d PR
N1A N 0.4192(19) 0.159(3) 0.5632(11) 0.095(5) Uiso 0.204(7) 1 d P
H1NA H 0.4845 0.0721 0.5791 0.114 Uiso 0.204(7) 1 d PR
C16A C 0.401(2) 0.190(3) 0.4596(16) 0.073(6) Uiso 0.204(7) 1 d P
C17A C 0.316(3) 0.356(3) 0.4490(16) 0.091(6) Uiso 0.204(7) 1 d P
H17A H 0.3121 0.3793 0.3812 0.110 Uiso 0.204(7) 1 d PR
C20A C 0.350(3) 0.301(3) 0.6383(19) 0.115(8) Uiso 0.204(7) 1 d P
H20A H 0.3342 0.2744 0.7077 0.138 Uiso 0.204(7) 1 d PR
H18A H 0.1902 0.6145 0.4904 0.138 Uiso 0.20 1 d P
H19A H 0.2501 0.6033 0.6404 0.138 Uiso 0.20 1 d P

loop_
_atom_site_aniso_label
_atom_site_aniso_U_11
_atom_site_aniso_U_22
_atom_site_aniso_U_33
_atom_site_aniso_U_23
_atom_site_aniso_U_13
_atom_site_aniso_U_12
O1 0.0620(10) 0.0493(11) 0.0580(11) 0.0011(8) -0.0204(9) -0.0100(8)
C1 0.0632(16) 0.0503(16) 0.0453(14) -0.0017(12) -0.0111(12) 0.0052(12)
C2 0.0675(16) 0.0444(15) 0.0467(16) -0.0011(12) -0.0150(13) 0.0047(12)
C3 0.0521(13) 0.0399(14) 0.0384(13) -0.0007(10) -0.0094(10) 0.0000(11)
C4 0.0512(14) 0.0328(14) 0.0443(14) -0.0049(10) -0.0119(11) 0.0014(10)
C5 0.0564(16) 0.0641(19) 0.0513(17) 0.0032(14) -0.0049(13) 0.0076(12)
C6 0.0534(18) 0.084(2) 0.083(2) 0.0029(18) -0.0178(15) 0.0138(14)
C7 0.0705(19) 0.067(2) 0.072(2) 0.0053(15) -0.0332(16) 0.0082(14)
C8 0.0712(18) 0.0664(19) 0.0526(17) 0.0089(14) -0.0240(14) -0.0032(14)
C9 0.0521(15) 0.0547(17) 0.0497(16) -0.0009(12) -0.0118(12) 0.0001(12)
C10 0.0518(14) 0.0395(14) 0.0352(12) 0.0022(10) -0.0123(10) 0.0035(11)
C11 0.0553(15) 0.0513(17) 0.0556(16) -0.0003(13) -0.0071(12) -0.0009(13)
C12 0.0569(17) 0.0580(19) 0.0603(17) -0.0021(14) -0.0048(13) 0.0147(14)
C13 0.0782(19) 0.0449(18) 0.0528(16) -0.0029(13) -0.0175(14) 0.0126(14)
C14 0.0744(18) 0.0406(17) 0.0639(17) 0.0026(13) -0.0139(14) -0.0037(14)
C15 0.0545(16) 0.0450(17) 0.0602(16) -0.0008(13) -0.0082(12) 0.0001(12)
O2 0.0895(16) 0.139(2) 0.0621(14) -0.0096(15) -0.0315(13) 0.0043(14)
N1B 0.159(4) 0.095(3) 0.058(2) 0.005(2) -0.052(2) -0.001(3)
C16B 0.068(3) 0.089(3) 0.054(2) -0.011(2) -0.0238(18) -0.008(3)
C17B 0.104(4) 0.105(4) 0.084(3) -0.005(3) -0.059(3) 0.019(4)
C18B 0.105(4) 0.192(6) 0.212(6) -0.095(5) -0.077(4) 0.028(3)
C19B 0.088(3) 0.164(5) 0.150(5) -0.059(4) 0.032(3) -0.035(3)
C20B 0.262(8) 0.096(4) 0.041(3) 0.002(3) -0.052(4) -0.020(5)

loop_
_atom_type_symbol
_atom_type_description
_atom_type_scat_dispersion_real
_atom_type_scat_dispersion_imag
_atom_type_scat_source
C C 0.0033 0.0016 'International Tables Vol C Tables 4.2.6.8 and 6.1.1.4'
H H 0.0000 0.0000 'International Tables Vol C Tables 4.2.6.8 and 6.1.1.4'
N N 0.0061 0.0033 'International Tables Vol C Tables 4.2.6.8 and 6.1.1.4'
O O 0.0106 0.0060 'International Tables Vol C Tables 4.2.6.8 and 6.1.1.4'

loop_
_geom_angle_atom_site_label_1
_geom_angle_atom_site_label_2
_geom_angle_atom_site_label_3
_geom_angle
_geom_angle_site_symmetry_1
_geom_angle_site_symmetry_3
C3 O1 H1 109.5 . .
C2 C1 C1 178.8(4) . 2_576
C1 C2 C3 175.0(2) . .
O1 C3 C2 108.90(18) . .
O1 C3 C10 111.49(18) . .
C2 C3 C10 108.67(18) . .
O1 C3 C4 106.71(17) . .
C2 C3 C4 112.37(18) . .
C10 C3 C4 108.72(17) . .
C5 C4 C9 118.4(2) . .
C5 C4 C3 123.0(2) . .
C9 C4 C3 118.56(19) . .
C4 C5 C6 120.0(2) . .
C4 C5 H5 120.0 . .
C6 C5 H5 120.0 . .
C7 C6 C5 120.9(3) . .
C7 C6 H6 119.6 . .
C5 C6 H6 119.6 . .
C6 C7 C8 119.6(2) . .
C6 C7 H7 120.2 . .
C8 C7 H7 120.2 . .
C9 C8 C7 119.7(3) . .
C9 C8 H8 120.2 . .
C7 C8 H8 120.2 . .
C8 C9 C4 121.4(2) . .
C8 C9 H9 119.3 . .
C4 C9 H9 119.3 . .
C11 C10 C15 118.6(2) . .
C11 C10 C3 121.0(2) . .
C15 C10 C3 120.3(2) . .
C10 C11 C12 120.0(2) . .
C10 C11 H11 120.0 . .
C12 C11 H11 120.0 . .
C13 C12 C11 120.7(2) . .
C13 C12 H12 119.6 . .
C11 C12 H12 119.6 . .
C12 C13 C14 119.6(3) . .
C12 C13 H13 120.2 . .
C14 C13 H13 120.2 . .
C15 C14 C13 119.8(3) . .
C15 C14 H14 120.1 . .
C13 C14 H14 120.1 . .
C14 C15 C10 121.3(2) . .
C14 C15 H15 119.4 . .
C10 C15 H15 119.4 . .
C16A O2 C16B 39.4(12) . .
N1A N1B C16B 93.0(9) . .
N1A N1B C20B 124.3(10) . .
C16B N1B C20B 119.5(4) . .
N1A N1B C20A 74.7(13) . .
C16B N1B C20A 127.5(9) . .
C20B N1B C20A 49.6(10) . .
N1A N1B C16A 62.1(11) . .
C16B N1B C16A 30.9(7) . .
C20B N1B C16A 135.8(8) . .
C20A N1B C16A 113.3(11) . .
N1A N1B H1NB 54.0 . .
C16B N1B H1NB 119.4 . .
C20B N1B H1NB 121.1 . .
C20A N1B H1NB 94.2 . .
C16A N1B H1NB 98.1 . .
N1A N1B H1NA 28.9 . .
C16B N1B H1NA 106.3 . .
C20B N1B H1NA 129.8 . .
C20A N1B H1NA 87.0 . .
C16A N1B H1NA 78.6 . .
H1NB N1B H1NA 25.4 . .
C16A C16B C17A 87.7(17) . .
C16A C16B N1B 94.2(16) . .
C17A C16B N1B 111.8(11) . .
C16A C16B O2 47.9(16) . .
C17A C16B O2 109.7(11) . .
N1B C16B O2 121.0(4) . .
C16A C16B C17B 127.4(14) . .
C17A C16B C17B 41.8(10) . .
N1B C16B C17B 114.8(4) . .
O2 C16B C17B 124.2(3) . .
C16A C16B N1A 57.7(16) . .
C17A C16B N1A 107.6(12) . .
N1B C16B N1A 36.6(5) . .
O2 C16B N1A 91.6(7) . .
C17B C16B N1A 136.5(7) . .
C17A C17B C18B 73.1(13) . .
C17A C17B C16B 53.8(13) . .
C18B C17B C16B 106.7(5) . .
C17A C17B C20B 160.4(14) . 2_666
C18B C17B C20B 111.0(5) . 2_666
C16B C17B C20B 107.6(4) . 2_666
C17A C17B H17B 85.0 . .
C18B C17B H17B 110.2 . .
C16B C17B H17B 110.9 . .
C20B C17B H17B 110.2 2_666 .
C17A C17B H17A 53.3 . .
C18B C17B H17A 102.0 . .
C16B C17B H17A 84.7 . .
C20B C17B H17A 138.8 2_666 .
H17B C17B H17A 32.3 . .
C19B C18B C17A 112.9(10) . .
C19B C18B C17B 124.9(5) . .
C17A C18B C17B 39.9(8) . .
C19B C18B H18B 116.3 . .
C17A C18B H18B 111.2 . .
C17B C18B H18B 118.6 . .
C19B C18B H18A 112.4 . .
C17A C18B H18A 132.1 . .
C17B C18B H18A 116.9 . .
H18B C18B H18A 31.0 . .
C18B C19B C20B 114.6(5) . .
C18B C19B C20A 116.5(9) . .
C20B C19B C20A 41.8(7) . .
C18B C19B H19B 124.9 . .
C20B C19B H19B 120.5 . .
C20A C19B H19B 105.3 . .
C18B C19B H19A 125.1 . .
C20B C19B H19A 102.8 . .
C20A C19B H19A 118.1 . .
H19B C19B H19A 40.6 . .
C20A C20B C19B 86.2(12) . .
C20A C20B N1B 62.9(11) . .
C19B C20B N1B 108.8(5) . .
C20A C20B C17B 158.9(12) . 2_666
C19B C20B C17B 114.9(4) . 2_666
N1B C20B C17B 107.5(5) . 2_666
C20A C20B H20B 62.4 . .
C19B C20B H20B 110.5 . .
N1B C20B H20B 107.9 . .
C17B C20B H20B 107.0 2_666 .
N1B N1A C16A 79.3(13) . .
N1B N1A C20A 64.6(13) . .
C16A N1A C20A 117.4(17) . .
N1B N1A C16B 50.4(8) . .
C16A N1A C16B 28.9(9) . .
C20A N1A C16B 99.0(14) . .
N1B N1A H1NB 53.8 . .
C16A N1A H1NB 110.5 . .
C20A N1A H1NB 87.7 . .
C16B N1A H1NB 88.7 . .
N1B N1A H1NA 116.4 . .
C16A N1A H1NA 121.4 . .
C20A N1A H1NA 120.2 . .
C16B N1A H1NA 128.3 . .
H1NB N1A H1NA 62.9 . .
C16B C16A O2 92.7(19) . .
C16B C16A N1A 93(2) . .
O2 C16A N1A 127.7(18) . .
C16B C16A C17A 56.8(15) . .
O2 C16A C17A 115.8(18) . .
N1A C16A C17A 111(2) . .
C16B C16A N1B 54.9(14) . .
O2 C16A N1B 122.7(16) . .
N1A C16A N1B 38.5(9) . .
C17A C16A N1B 86.5(16) . .
C17B C17A C16B 84.4(16) . .
C17B C17A C18B 66.9(14) . .
C16B C17A C18B 120.4(16) . .
C17B C17A C16A 118(2) . .
C16B C17A C16A 35.5(10) . .
C18B C17A C16A 141.5(19) . .
C17B C17A H17B 47.3 . .
C16B C17A H17B 107.8 . .
C18B C17A H17B 89.9 . .
C16A C17A H17B 122.5 . .
C17B C17A H17A 68.8 . .
C16B C17A H17A 109.8 . .
C18B C17A H17A 106.5 . .
C16A C17A H17A 110.7 . .
H17B C17A H17A 22.2 . .
C20B C20A N1A 108.3(18) . .
C20B C20A N1B 67.5(12) . .
N1A C20A N1B 40.7(9) . .
C20B C20A C19B 52.0(11) . .
N1A C20A C19B 119.9(16) . .
N1B C20A C19B 93.0(14) . .
C20B C20A H20B 49.2 . .
N1A C20A H20B 132.1 . .
N1B C20A H20B 102.2 . .
C19B C20A H20B 81.6 . .
C20B C20A H20A 114.6 . .
N1A C20A H20A 118.1 . .
N1B C20A H20A 138.8 . .
C19B C20A H20A 121.4 . .
H20B C20A H20A 65.5 . .

loop_
_geom_bond_atom_site_label_1
_geom_bond_atom_site_label_2
_geom_bond_distance
_geom_bond_site_symmetry_2
O1 C3 1.413(3) .
O1 H1 0.8200 .
C1 C2 1.190(3) .
C1 C1 1.384(5) 2_576
C2 C3 1.478(3) .
C3 C10 1.534(3) .
C3 C4 1.528(3) .
C4 C5 1.368(3) .
C4 C9 1.375(3) .
C5 C6 1.390(4) .
C5 H5 0.9300 .
C6 C7 1.356(4) .
C6 H6 0.9300 .
C7 C8 1.366(4) .
C7 H7 0.9300 .
C8 C9 1.379(3) .
C8 H8 0.9300 .
C9 H9 0.9300 .
C10 C11 1.375(3) .
C10 C15 1.377(3) .
C11 C12 1.390(4) .
C11 H11 0.9300 .
C12 C13 1.359(4) .
C12 H12 0.9300 .
C13 C14 1.375(4) .
C13 H13 0.9300 .
C14 C15 1.375(3) .
C14 H14 0.9300 .
C15 H15 0.9300 .
O2 C16A 0.97(2) .
O2 C16B 1.306(5) .
N1B N1A 1.022(16) .
N1B C16B 1.323(5) .
N1B C20B 1.469(6) .
N1B C20A 1.42(2) .
N1B C16A 1.61(2) .
N1B H1NB 0.8659 .
N1B H1NA 1.6068 .
C16B C16A 0.83(2) .
C16B C17A 1.20(2) .
C16B C17B 1.476(7) .
C16B N1A 1.714(17) .
C17B C17A 0.99(2) .
C17B C18B 1.417(7) .
C17B C20B 1.675(11) 2_666
C17B H17B 0.9823 .
C17B H17A 1.0872 .
C18B C19B 1.257(7) .
C18B C17A 1.47(2) .
C18B H18B 0.9332 .
C18B H18A 0.9198 .
C19B C20B 1.429(8) .
C19B C20A 1.81(3) .
C19B H19B 0.9356 .
C19B H19A 0.9618 .
C20B C20A 1.21(2) .
C20B C17B 1.675(11) 2_666
C20B H20B 0.9858 .
N1A C16A 1.45(2) .
N1A C20A 1.51(3) .
N1A H1NB 0.8688 .
N1A H1NA 0.8659 .
C16A C17A 1.43(3) .
C17A H17B 1.3309 .
C17A H17A 0.9351 .
C20A H20B 1.1530 .
C20A H20A 0.9354 .

loop_
_geom_torsion_atom_site_label_1
_geom_torsion_atom_site_label_2
_geom_torsion_atom_site_label_3
_geom_torsion_atom_site_label_4
_geom_torsion
_geom_torsion_site_symmetry_1
_geom_torsion_site_symmetry_4
C1 C1 C2 C3 63(18) 2_576 .
C1 C2 C3 O1 -49(3) . .
C1 C2 C3 C10 73(3) . .
C1 C2 C3 C4 -167(3) . .
O1 C3 C4 C5 -129.5(2) . .
C2 C3 C4 C5 -10.2(3) . .
C10 C3 C4 C5 110.1(2) . .
O1 C3 C4 C9 50.4(3) . .
C2 C3 C4 C9 169.7(2) . .
C10 C3 C4 C9 -70.0(2) . .
C9 C4 C5 C6 -0.8(4) . .
C3 C4 C5 C6 179.1(2) . .
C4 C5 C6 C7 -0.7(4) . .
C5 C6 C7 C8 1.6(5) . .
C6 C7 C8 C9 -0.9(4) . .
C7 C8 C9 C4 -0.6(4) . .
C5 C4 C9 C8 1.4(4) . .
C3 C4 C9 C8 -178.5(2) . .
O1 C3 C10 C11 -10.4(3) . .
C2 C3 C10 C11 -130.4(2) . .
C4 C3 C10 C11 107.0(2) . .
O1 C3 C10 C15 172.82(19) . .
C2 C3 C10 C15 52.8(3) . .
C4 C3 C10 C15 -69.8(3) . .
C15 C10 C11 C12 -0.7(3) . .
C3 C10 C11 C12 -177.5(2) . .
C10 C11 C12 C13 0.2(4) . .
C11 C12 C13 C14 0.1(4) . .
C12 C13 C14 C15 0.2(4) . .
C13 C14 C15 C10 -0.7(4) . .
C11 C10 C15 C14 1.0(3) . .
C3 C10 C15 C14 177.8(2) . .
N1A N1B C16B C16A 1.2(18) . .
C20B N1B C16B C16A -131.4(16) . .
C20A N1B C16B C16A -72(2) . .
N1A N1B C16B C17A 90.5(15) . .
C20B N1B C16B C17A -42.1(14) . .
C20A N1B C16B C17A 17.5(18) . .
C16A N1B C16B C17A 89(2) . .
N1A N1B C16B O2 -41.1(11) . .
C20B N1B C16B O2 -173.7(5) . .
C20A N1B C16B O2 -114.1(14) . .
C16A N1B C16B O2 -42.4(14) . .
N1A N1B C16B C17B 136.1(10) . .
C20B N1B C16B C17B 3.5(7) . .
C20A N1B C16B C17B 63.1(14) . .
C16A N1B C16B C17B 134.8(17) . .
C20B N1B C16B N1A -132.6(12) . .
C20A N1B C16B N1A -72.9(16) . .
C16A N1B C16B N1A -1.2(18) . .
C16A O2 C16B C17A -68(2) . .
C16A O2 C16B N1B 64.8(18) . .
C16A O2 C16B C17B -112.1(18) . .
C16A O2 C16B N1A 41.7(18) . .
C16A C16B C17B C17A 21(3) . .
N1B C16B C17B C17A -95.6(16) . .
O2 C16B C17B C17A 81.5(16) . .
N1A C16B C17B C17A -58.7(18) . .
C16A C16B C17B C18B 75(2) . .
C17A C16B C17B C18B 53.5(15) . .
N1B C16B C17B C18B -42.2(6) . .
O2 C16B C17B C18B 134.9(5) . .
N1A C16B C17B C18B -5.2(10) . .
C16A C16B C17B C20B -166(2) . 2_666
C17A C16B C17B C20B 172.7(16) . 2_666
N1B C16B C17B C20B 77.1(5) . 2_666
O2 C16B C17B C20B -105.8(5) . 2_666
N1A C16B C17B C20B 114.0(9) . 2_666
C17A C17B C18B C19B 84.6(15) . .
C16B C17B C18B C19B 41.9(8) . .
C20B C17B C18B C19B -75.1(8) 2_666 .
C16B C17B C18B C17A -42.7(13) . .
C20B C17B C18B C17A -159.7(15) 2_666 .
C17A C18B C19B C20B 46.2(11) . .
C17B C18B C19B C20B 2.3(10) . .
C17A C18B C19B C20A -0.4(13) . .
C17B C18B C19B C20A -44.3(11) . .
C18B C19B C20B C20A -103.1(13) . .
C18B C19B C20B N1B -43.4(7) . .
C20A C19B C20B N1B 59.7(12) . .
C18B C19B C20B C17B 77.1(7) . 2_666
C20A C19B C20B C17B -179.8(13) . 2_666
N1A N1B C20B C20A -1.2(16) . .
C16B N1B C20B C20A 116.0(13) . .
C16A N1B C20B C20A 82.4(15) . .
N1A N1B C20B C19B -76.6(12) . .
C16B N1B C20B C19B 40.6(7) . .
C20A N1B C20B C19B -75.4(13) . .
C16A N1B C20B C19B 7.0(13) . .
N1A N1B C20B C17B 158.4(11) . 2_666
C16B N1B C20B C17B -84.4(6) . 2_666
C20A N1B C20B C17B 159.6(13) . 2_666
C16A N1B C20B C17B -117.9(11) . 2_666
C16B N1B N1A C16A -0.7(11) . .
C20B N1B N1A C16A 128.4(10) . .
C20A N1B N1A C16A 127.5(13) . .
C16B N1B N1A C20A -128.2(10) . .
C20B N1B N1A C20A 1.0(13) . .
C16A N1B N1A C20A -127.5(13) . .
C20B N1B N1A C16B 129.1(9) . .
C20A N1B N1A C16B 128.2(10) . .
C16A N1B N1A C16B 0.7(11) . .
C16A C16B N1A N1B -179(2) . .
C17A C16B N1A N1B -103.1(14) . .
O2 C16B N1A N1B 145.6(9) . .
C17B C16B N1A N1B -66.4(12) . .
C17A C16B N1A C16A 76(2) . .
N1B C16B N1A C16A 179(2) . .
O2 C16B N1A C16A -35.8(17) . .
C17B C16B N1A C16A 112(2) . .
C16A C16B N1A C20A -133(2) . .
C17A C16B N1A C20A -57.1(16) . .
N1B C16B N1A C20A 46.0(10) . .
O2 C16B N1A C20A -168.4(10) . .
C17B C16B N1A C20A -20.4(14) . .
C17A C16B C16A O2 119.4(15) . .
N1B C16B C16A O2 -128.9(11) . .
C17B C16B C16A O2 105.3(16) . .
N1A C16B C16A O2 -128.1(19) . .
C17A C16B C16A N1A -112.6(15) . .
N1B C16B C16A N1A -0.9(13) . .
O2 C16B C16A N1A 128.1(19) . .
C17B C16B C16A N1A -126.7(12) . .
N1B C16B C16A C17A 111.7(11) . .
O2 C16B C16A C17A -119.4(15) . .
C17B C16B C16A C17A -14.1(17) . .
N1A C16B C16A C17A 112.6(15) . .
C17A C16B C16A N1B -111.7(11) . .
O2 C16B C16A N1B 128.9(11) . .
C17B C16B C16A N1B -125.8(16) . .
N1A C16B C16A N1B 0.9(13) . .
C16B O2 C16A N1A -96(3) . .
C16B O2 C16A C17A 54.1(17) . .
C16B O2 C16A N1B -49.2(15) . .
N1B N1A C16A C16B 1.1(17) . .
C20A N1A C16A C16B 55(2) . .
N1B N1A C16A O2 97(3) . .
C20A N1A C16A O2 151(2) . .
C16B N1A C16A O2 96(3) . .
N1B N1A C16A C17A -54.6(17) . .
C20A N1A C16A C17A -1(2) . .
C16B N1A C16A C17A -55.7(18) . .
C20A N1A C16A N1B 53.9(14) . .
C16B N1A C16A N1B -1.1(17) . .
N1A N1B C16A C16B -179(2) . .
C20B N1B C16A C16B 69.7(18) . .
C20A N1B C16A C16B 124.9(17) . .
N1A N1B C16A O2 -111(2) . .
C16B N1B C16A O2 67.5(19) . .
C20B N1B C16A O2 137.2(16) . .
C20A N1B C16A O2 -167.6(19) . .
C16B N1B C16A N1A 179(2) . .
C20B N1B C16A N1A -111.7(14) . .
C20A N1B C16A N1A -56.4(16) . .
N1A N1B C16A C17A 130.2(17) . .
C16B N1B C16A C17A -51.2(13) . .
C20B N1B C16A C17A 18.5(17) . .
C20A N1B C16A C17A 73.8(16) . .
C18B C17B C17A C16B -126.5(12) . .
C20B C17B C17A C16B -21(5) 2_666 .
C16B C17B C17A C18B 126.5(12) . .
C20B C17B C17A C18B 105(4) 2_666 .
C18B C17B C17A C16A -137(2) . .
C16B C17B C17A C16A -11.0(14) . .
C20B C17B C17A C16A -32(5) 2_666 .
C16A C16B C17A C17B -163(2) . .
N1B C16B C17A C17B 103.2(12) . .
O2 C16B C17A C17B -119.7(11) . .
N1A C16B C17A C17B 141.9(12) . .
C16A C16B C17A C18B 138(2) . .
N1B C16B C17A C18B 44(2) . .
O2 C16B C17A C18B -178.8(14) . .
C17B C16B C17A C18B -59.1(16) . .
N1A C16B C17A C18B 83(2) . .
N1B C16B C17A C16A -93.6(18) . .
O2 C16B C17A C16A 43.4(15) . .
C17B C16B C17A C16A 163(2) . .
N1A C16B C17A C16A -54.9(18) . .
C19B C18B C17A C17B -117.6(11) . .
C19B C18B C17A C16B -49(2) . .
C17B C18B C17A C16B 68.1(17) . .
C19B C18B C17A C16A -11(3) . .
C17B C18B C17A C16A 107(3) . .
C16B C16A C17A C17B 19(2) . .
O2 C16A C17A C17B -56(3) . .
N1A C16A C17A C17B 99(2) . .
N1B C16A C17A C17B 69(2) . .
O2 C16A C17A C16B -75(2) . .
N1A C16A C17A C16B 80(2) . .
N1B C16A C17A C16B 49.6(12) . .
C16B C16A C17A C18B -69(3) . .
O2 C16A C17A C18B -144(3) . .
N1A C16A C17A C18B 12(4) . .
N1B C16A C17A C18B -19(3) . .
C19B C20B C20A N1A 114.1(14) . .
N1B C20B C20A N1A 0.7(10) . .
C17B C20B C20A N1A -66(4) 2_666 .
C19B C20B C20A N1B 113.4(7) . .
C17B C20B C20A N1B -67(3) 2_666 .
N1B C20B C20A C19B -113.4(7) . .
C17B C20B C20A C19B 180(3) 2_666 .
N1B N1A C20A C20B -1.0(14) . .
C16A N1A C20A C20B -63(2) . .
C16B N1A C20A C20B -38.9(16) . .
C16A N1A C20A N1B -61.5(14) . .
C16B N1A C20A N1B -37.9(7) . .
N1B N1A C20A C19B 55.0(15) . .
C16A N1A C20A C19B -6(2) . .
C16B N1A C20A C19B 17.1(16) . .
N1A N1B C20A C20B 178.9(14) . .
C16B N1B C20A C20B -99.2(11) . .
C16A N1B C20A C20B -131.3(10) . .
C16B N1B C20A N1A 81.8(14) . .
C20B N1B C20A N1A -178.9(14) . .
C16A N1B C20A N1A 49.8(13) . .
N1A N1B C20A C19B -134.7(13) . .
C16B N1B C20A C19B -52.8(15) . .
C20B N1B C20A C19B 46.4(8) . .
C16A N1B C20A C19B -84.9(13) . .
C18B C19B C20A C20B 98.0(10) . .
C18B C19B C20A N1A 7.5(18) . .
C20B C19B C20A N1A -90.5(18) . .
C18B C19B C20A N1B 39.8(13) . .
C20B C19B C20A N1B -58.2(9) . .
